data_1552565
loop_
_publ_author_name
'Mir, Fatemeh M.'
'Atmuri, N. D. Prasad'
'Bourguet, Carine B.'
'Fores, Jennifer Rodon'
'Hou, Xin'
'Chemtob, Sylvain'
'Lubell, William D.'

_publ_section_title
;
 Paired Utility of Aza-Amino Acyl Proline and Indolizidinone Amino Acid
 Residues for Peptide Mimicry: Conception of Prostaglandin F2\a Receptor
 Allosteric Modulators That Delay Preterm Birth.
;
_journal_issue 9
_journal_name_full 'Journal of medicinal chemistry'
_journal_page_first 4500
_journal_page_last 4525
_journal_paper_doi 10.1021/acs.jmedchem.9b00056
_journal_volume 62
_journal_year 2019
_chemical_absolute_configuration ad
_chemical_formula_moiety 'C24 H26 N2 O4'
_chemical_formula_sum 'C24 H26 N2 O4'
_chemical_formula_weight 406.47
_space_group_crystal_system monoclinic
_space_group_IT_number 4
_space_group_name_Hall 'P 2yb'
_space_group_name_H-M_alt 'P 1 21 1'
_atom_sites_solution_hydrogens geom
_atom_sites_solution_primary dual
_audit_creation_date 2018-05-24
_audit_creation_method
;
Olex2 1.2
(compiled 2018.05.18 svn.r3508 for OlexSys, GUI svn.r5497)
;
_cell_angle_alpha 90
_cell_angle_beta 116.589(4)
_cell_angle_gamma 90
_cell_formula_units_Z 4
_cell_length_a 11.4081(12)
_cell_length_b 16.2769(16)
_cell_length_c 12.6451(18)
_cell_measurement_reflns_used 9703
_cell_measurement_temperature 150
_cell_measurement_theta_max 53.995
_cell_measurement_theta_min 3.401
_cell_volume 2099.7(4)
_computing_cell_refinement
'SAINT (2013) V8.38A; Integration Software for Single Crystal Data. Bruker AXS Inc., Madison, WI 53719-1173.'
_computing_data_collection
;
APEX 2 (2013) Bruker AXS Inc., Madison, WI 53719-1173.
;
_computing_data_reduction
'SAINT (2013) V8.38A; Integration Software for Single Crystal Data. Bruker AXS Inc., Madison, WI 53719-1173.'
_computing_molecular_graphics 'Olex2 (Dolomanov et al., 2009)'
_computing_publication_material 'Olex2 (Dolomanov et al., 2009)'
_computing_structure_refinement 'XL (Sheldrick, 2008)'
_computing_structure_solution 'XT (Sheldrick, 2015)'
_diffrn_ambient_temperature 150
_diffrn_detector 'CMOS Area detector'
_diffrn_detector_area_resol_mean 10.24
_diffrn_detector_type 'Bruker Photon 100 CMOS Detector'
_diffrn_measured_fraction_theta_full 1.000
_diffrn_measured_fraction_theta_max 0.992
_diffrn_measurement_device 'k-geometry diffractometer'
_diffrn_measurement_device_type 'Bruker Venture Metaljet'
_diffrn_measurement_method '\w and \f scans'
_diffrn_radiation_collimation 'Focusing mirrors'
_diffrn_radiation_monochromator 'Helios MX Mirror Optics'
_diffrn_radiation_probe x-ray
_diffrn_radiation_type GaK\a
_diffrn_radiation_wavelength 1.34139
_diffrn_reflns_av_R_equivalents 0.0661
_diffrn_reflns_av_unetI/netI 0.0574
_diffrn_reflns_Laue_measured_fraction_full 1.000
_diffrn_reflns_Laue_measured_fraction_max 0.992
_diffrn_reflns_limit_h_max 13
_diffrn_reflns_limit_h_min -13
_diffrn_reflns_limit_k_max 19
_diffrn_reflns_limit_k_min -19
_diffrn_reflns_limit_l_max 15
_diffrn_reflns_limit_l_min -15
_diffrn_reflns_number 27430
_diffrn_reflns_point_group_measured_fraction_full 1.000
_diffrn_reflns_point_group_measured_fraction_max 0.992
_diffrn_reflns_theta_full 53.594
_diffrn_reflns_theta_max 54.109
_diffrn_reflns_theta_min 2.362
_diffrn_source 'Metal Jet'
_diffrn_source_target Ga
_diffrn_source_type 'Gallium Liquid Metal Jet Source'
_exptl_absorpt_coefficient_mu 0.456
_exptl_absorpt_correction_T_max 0.7506
_exptl_absorpt_correction_T_min 0.4730
_exptl_absorpt_correction_type multi-scan
_exptl_absorpt_process_details
'SADABS-2016/2 (Bruker,2016/2) was used for absorption correction. wR2(int) was 0.1418 before and 0.0961 after correction. The Ratio of minimum to maximum transmission is 0.6302. The \l/2 correction factor is Not present.'
_exptl_crystal_colour 'clear light colourless'
_exptl_crystal_colour_lustre clear
_exptl_crystal_colour_modifier light
_exptl_crystal_colour_primary colourless
_exptl_crystal_density_diffrn 1.286
_exptl_crystal_description Platelet
_exptl_crystal_F_000 864
_exptl_crystal_size_max 0.37
_exptl_crystal_size_mid 0.13
_exptl_crystal_size_min 0.1
_refine_diff_density_max 1.325
_refine_diff_density_min -0.428
_refine_diff_density_rms 0.132
_refine_ls_abs_structure_details
;
 Twinning involves inversion, so Flack parameter cannot be determined
;
_refine_ls_extinction_method none
_refine_ls_goodness_of_fit_ref 1.571
_refine_ls_hydrogen_treatment constr
_refine_ls_matrix_type full
_refine_ls_number_parameters 544
_refine_ls_number_reflns 7671
_refine_ls_number_restraints 1
_refine_ls_restrained_S_all 1.571
_refine_ls_R_factor_all 0.1570
_refine_ls_R_factor_gt 0.1453
_refine_ls_shift/su_max 0.000
_refine_ls_shift/su_mean 0.000
_refine_ls_structure_factor_coef Fsqd
_refine_ls_weighting_details 'w=1/[\s^2^(Fo^2^)+(0.2000P)^2^] where P=(Fo^2^+2Fc^2^)/3'
_refine_ls_weighting_scheme calc
_refine_ls_wR_factor_gt 0.3377
_refine_ls_wR_factor_ref 0.3547
_reflns_Friedel_coverage 0.926
_reflns_Friedel_fraction_full 1.000
_reflns_Friedel_fraction_max 0.992
_reflns_number_gt 6616
_reflns_number_total 7671
_reflns_threshold_expression 'I > 2\s(I)'
_cod_data_source_file jm9b00056_si_003.cif
_cod_data_source_block lub1032
_cod_depositor_comments
;
The following automatic conversions were performed:

data item '_diffrn_radiation_probe' value 'X-ray' was changed to
'x-ray' in accordance with the
/home/data/users/saulius/crontab/automatic-downloads/current/ACS/lib/dictionaries/cif_core.dic
dictionary named 'cif_core.dic' version 2.4.2 last updated on
2011-04-26.

Automatic conversion script
Id: cif_fix_values 6909 2019-04-08 15:41:33Z antanas 
;
_cod_database_code 1552565
_shelx_shelxl_version_number 2018/3
_shelx_space_group_comment
;
The symmetry employed for this shelxl refinement is uniquely defined
by the following loop, which should always be used as a source of
symmetry information in preference to the above space-group names.
They are only intended as comments.
;
_shelx_estimated_absorpt_t_max 0.956
_shelx_estimated_absorpt_t_min 0.849
_olex2_refinement_description
;
1. Twinned data refinement
 Scales: 0.5(9)
 -0.11(12) 0.3(9) 0.30(12)
2. Fixed Uiso
 At 1.2 times of:
  All C(H) groups, All C(H,H) groups, All N(H) groups
3.a Ternary CH refined with riding coordinates:
 C2B(H2BA), C5B(H5B), C8B(H8B), C2A(H2AA), C5A(H5A), C8A(H8A)
3.b Secondary CH2 refined with riding coordinates:
 C3B(H3BA,H3BB), C4B(H4BA,H4BB), C6B(H6BA,H6BB), C7B(H7BA,H7BB), C10B(H10C,
 H10D), C18B(H18C,H18D), C3A(H3AA,H3AB), C4A(H4AA,H4AB), C6A(H6AA,H6AB),
 C7A(H7AA,H7AB), C10A(H10A,H10B), C18A(H18A,H18B)
3.c Aromatic/amide H refined with riding coordinates:
 N2B(H2B), C12B(H12B), C13B(H13B), C14B(H14B), C15B(H15B), C16B(H16B),
 C20B(H20B), C21B(H21B), C22B(H22B), C23B(H23B), C24B(H24B), N2A(H2A),
 C12A(H12A), C13A(H13A), C14A(H14A), C15A(H15A), C16A(H16A), C20A(H20A),
 C21A(H21A), C22A(H22A), C24A(H24A), C23A(H23A)
;
_olex2_exptl_crystal_mounting_method 'mounted on a Mylar Cryoloop'
_olex2_submission_original_sample_id WDL-PRA-27
_olex2_submission_special_instructions 'No special instructions were received'

loop_
_space_group_symop_operation_xyz
'x, y, z'
'-x, y+1/2, -z'

loop_
_atom_site_label
_atom_site_type_symbol
_atom_site_fract_x
_atom_site_fract_y
_atom_site_fract_z
_atom_site_U_iso_or_equiv
_atom_site_adp_type
_atom_site_occupancy
_atom_site_site_symmetry_order
_atom_site_calc_flag
_atom_site_refinement_flags_posn
O1A O -0.4398(9) -0.3947(5) -0.4968(7) 0.0603(18) Uani 1 1 d .
O1B O -0.3423(8) -0.6029(5) -0.4982(6) 0.0579(18) Uani 1 1 d .
O2B O -0.2833(9) -0.6039(5) -0.7614(8) 0.066(2) Uani 1 1 d .
O3B O -0.1008(8) -0.6591(6) -0.6177(7) 0.069(2) Uani 1 1 d .
O4B O -0.6824(10) -0.6301(6) -0.4431(7) 0.072(2) Uani 1 1 d .
N1B N -0.4258(9) -0.6873(6) -0.6585(8) 0.053(2) Uani 1 1 d .
N2B N -0.5872(11) -0.5539(6) -0.5319(9) 0.060(2) Uani 1 1 d .
H2B H -0.556491 -0.504971 -0.535912 0.072 Uiso 1 1 calc R
C1B C -0.4364(12) -0.6325(6) -0.5797(10) 0.053(2) Uani 1 1 d .
C2B C -0.5797(10) -0.6192(8) -0.6083(9) 0.058(3) Uani 1 1 d .
H2BA H -0.615516 -0.671059 -0.591837 0.070 Uiso 1 1 calc R
C3B C -0.6623(13) -0.5951(8) -0.7382(10) 0.062(3) Uani 1 1 d .
H3BA H -0.643863 -0.537077 -0.749114 0.074 Uiso 1 1 calc R
H3BB H -0.756335 -0.599284 -0.757615 0.074 Uiso 1 1 calc R
C4B C -0.6347(13) -0.6495(8) -0.8242(11) 0.070(3) Uani 1 1 d .
H4BA H -0.596567 -0.615334 -0.865839 0.084 Uiso 1 1 calc R
H4BB H -0.718221 -0.672720 -0.884220 0.084 Uiso 1 1 calc R
C5B C -0.5389(12) -0.7206(8) -0.7589(11) 0.061(3) Uani 1 1 d .
H5B H -0.583996 -0.761563 -0.730709 0.073 Uiso 1 1 calc R
C6B C -0.4802(14) -0.7644(8) -0.8316(12) 0.069(3) Uani 1 1 d .
H6BA H -0.476651 -0.727437 -0.892281 0.083 Uiso 1 1 calc R
H6BB H -0.531335 -0.814074 -0.870800 0.083 Uiso 1 1 calc R
C7B C -0.3387(12) -0.7876(6) -0.7353(10) 0.056(2) Uani 1 1 d .
H7BA H -0.338961 -0.840719 -0.697244 0.067 Uiso 1 1 calc R
H7BB H -0.276403 -0.790791 -0.769932 0.067 Uiso 1 1 calc R
C8B C -0.3042(13) -0.7167(7) -0.6470(10) 0.059(3) Uani 1 1 d .
H8B H -0.248309 -0.736333 -0.564618 0.071 Uiso 1 1 calc R
C9B C -0.2315(11) -0.6504(6) -0.6831(9) 0.053(2) Uani 1 1 d .
C10B C -0.0169(14) -0.6160(8) -0.6628(15) 0.072(3) Uani 1 1 d .
H10C H 0.064497 -0.595846 -0.596137 0.087 Uiso 1 1 calc R
H10D H -0.064266 -0.568547 -0.712521 0.087 Uiso 1 1 calc R
C11B C 0.0146(11) -0.6775(9) -0.7343(10) 0.063(3) Uani 1 1 d .
C12B C -0.0462(14) -0.6777(13) -0.8559(13) 0.088(5) Uani 1 1 d .
H12B H -0.109183 -0.636731 -0.898043 0.105 Uiso 1 1 calc R
C13B C -0.0153(18) -0.7382(16) -0.9167(14) 0.103(6) Uani 1 1 d .
H13B H -0.061569 -0.739161 -1.000613 0.123 Uiso 1 1 calc R
C14B C 0.0784(17) -0.7962(13) -0.8615(16) 0.091(4) Uani 1 1 d .
H14B H 0.096102 -0.837369 -0.905607 0.109 Uiso 1 1 calc R
C15B C 0.1471(15) -0.7935(8) -0.7397(11) 0.067(3) Uani 1 1 d .
H15B H 0.217735 -0.830464 -0.699446 0.081 Uiso 1 1 calc R
C16B C 0.1129(13) -0.7369(9) -0.6759(11) 0.067(3) Uani 1 1 d .
H16B H 0.156156 -0.738135 -0.591892 0.081 Uiso 1 1 calc R
C17B C -0.6380(12) -0.5648(8) -0.4572(9) 0.058(2) Uani 1 1 d .
C18B C -0.6357(13) -0.4877(8) -0.3845(9) 0.064(3) Uani 1 1 d .
H18C H -0.722292 -0.480645 -0.385351 0.076 Uiso 1 1 calc R
H18D H -0.617863 -0.438308 -0.420710 0.076 Uiso 1 1 calc R
C19B C -0.5282(12) -0.4968(7) -0.2552(8) 0.057(3) Uani 1 1 d .
C20B C -0.3984(15) -0.4754(9) -0.2249(13) 0.072(3) Uani 1 1 d .
H20B H -0.372803 -0.457663 -0.283048 0.086 Uiso 1 1 calc R
C21B C -0.3092(16) -0.4810(15) -0.1075(16) 0.099(6) Uani 1 1 d .
H21B H -0.219670 -0.470238 -0.086914 0.119 Uiso 1 1 calc R
C22B C -0.3401(16) -0.5003(8) -0.0225(12) 0.074(4) Uani 1 1 d .
H22B H -0.276284 -0.497775 0.057886 0.089 Uiso 1 1 calc R
C23B C -0.4605(17) -0.5232(9) -0.0503(11) 0.073(3) Uani 1 1 d .
H23B H -0.481515 -0.541792 0.010359 0.088 Uiso 1 1 calc R
C24B C -0.5601(17) -0.5208(8) -0.1685(12) 0.075(3) Uani 1 1 d .
H24B H -0.647666 -0.535674 -0.186810 0.090 Uiso 1 1 calc R
O2A O -0.7439(9) -0.3894(6) -0.7490(8) 0.067(2) Uani 1 1 d .
O3A O -0.7762(7) -0.3283(6) -0.6068(7) 0.063(2) Uani 1 1 d .
O4A O -0.0266(9) -0.3961(8) -0.4690(10) 0.094(4) Uani 1 1 d .
N1A N -0.4958(8) -0.3095(5) -0.6547(8) 0.0460(17) Uani 1 1 d .
N2A N -0.2258(10) -0.4501(6) -0.5172(9) 0.060(2) Uani 1 1 d .
H2A H -0.268615 -0.490858 -0.504545 0.072 Uiso 1 1 calc R
C1A C -0.4185(11) -0.3638(6) -0.5784(9) 0.050(2) Uani 1 1 d .
C2A C -0.3005(12) -0.3853(7) -0.5972(10) 0.055(2) Uani 1 1 d .
H2AA H -0.243162 -0.335535 -0.577174 0.066 Uiso 1 1 calc R
C3A C -0.3411(12) -0.4060(8) -0.7270(10) 0.062(3) Uani 1 1 d .
H3AA H -0.264178 -0.398868 -0.742810 0.074 Uiso 1 1 calc R
H3AB H -0.367017 -0.464590 -0.740472 0.074 Uiso 1 1 calc R
C4A C -0.4531(13) -0.3543(7) -0.8147(10) 0.060(3) Uani 1 1 d .
H4AA H -0.533154 -0.388544 -0.850687 0.071 Uiso 1 1 calc R
H4AB H -0.431565 -0.336422 -0.878828 0.071 Uiso 1 1 calc R
C5A C -0.4812(11) -0.2784(7) -0.7582(9) 0.051(2) Uani 1 1 d .
H5A H -0.406789 -0.238572 -0.732534 0.061 Uiso 1 1 calc R
C6A C -0.6098(13) -0.2352(8) -0.8294(11) 0.064(3) Uani 1 1 d .
H6AA H -0.674841 -0.273356 -0.886636 0.076 Uiso 1 1 calc R
H6AB H -0.597836 -0.188123 -0.873219 0.076 Uiso 1 1 calc R
C7A C -0.6549(10) -0.2055(6) -0.7386(10) 0.053(2) Uani 1 1 d .
H7AA H -0.751433 -0.199402 -0.775023 0.063 Uiso 1 1 calc R
H7AB H -0.613774 -0.152311 -0.703593 0.063 Uiso 1 1 calc R
C8A C -0.6083(10) -0.2743(6) -0.6448(9) 0.050(2) Uani 1 1 d .
H8A H -0.581831 -0.251404 -0.563837 0.060 Uiso 1 1 calc R
C9A C -0.7146(10) -0.3386(6) -0.6754(9) 0.048(2) Uani 1 1 d .
C10A C -0.8967(11) -0.3745(10) -0.6381(14) 0.074(4) Uani 1 1 d .
H10A H -0.902205 -0.392167 -0.565587 0.089 Uiso 1 1 calc R
H10B H -0.897706 -0.424056 -0.683870 0.089 Uiso 1 1 calc R
C11A C -1.0109(11) -0.3201(8) -0.7110(15) 0.072(4) Uani 1 1 d .
C12A C -1.0756(16) -0.3313(12) -0.8353(12) 0.084(4) Uani 1 1 d .
H12A H -1.045275 -0.372981 -0.869570 0.100 Uiso 1 1 calc R
C13A C -1.1783(17) -0.2850(11) -0.9064(13) 0.083(4) Uani 1 1 d .
H13A H -1.222099 -0.294927 -0.989174 0.099 Uiso 1 1 calc R
C14A C -1.2208(15) -0.2194(10) -0.8533(12) 0.078(4) Uani 1 1 d .
H14A H -1.291299 -0.184413 -0.901367 0.093 Uiso 1 1 calc R
C15A C -1.1582(10) -0.2088(7) -0.7336(9) 0.050(2) Uani 1 1 d .
H15A H -1.184520 -0.165436 -0.698633 0.060 Uiso 1 1 calc R
C16A C -1.0571(12) -0.2600(8) -0.6628(11) 0.067(3) Uani 1 1 d .
H16A H -1.018722 -0.253738 -0.579312 0.080 Uiso 1 1 calc R
C17A C -0.0945(11) -0.4511(8) -0.4615(8) 0.059(3) Uani 1 1 d .
C18A C -0.0323(13) -0.5257(9) -0.3848(9) 0.064(3) Uani 1 1 d .
H18A H -0.097407 -0.570685 -0.407516 0.077 Uiso 1 1 calc R
H18B H 0.042187 -0.544733 -0.398519 0.077 Uiso 1 1 calc R
C19A C 0.0157(11) -0.5064(7) -0.2558(8) 0.052(2) Uani 1 1 d .
C20A C -0.015(2) -0.5504(15) -0.1791(17) 0.105(6) Uani 1 1 d .
H20A H -0.078769 -0.593183 -0.205617 0.126 Uiso 1 1 calc R
C21A C 0.056(2) -0.5275(12) -0.0531(14) 0.094(5) Uani 1 1 d .
H21A H 0.032108 -0.551031 0.003584 0.113 Uiso 1 1 calc R
C22A C 0.152(2) -0.4736(13) -0.0205(16) 0.099(6) Uani 1 1 d .
H22A H 0.202291 -0.463992 0.061852 0.119 Uiso 1 1 calc R
C24A C 0.1207(13) -0.4514(9) -0.2074(13) 0.075(3) Uani 1 1 d .
H24A H 0.148855 -0.425557 -0.259447 0.090 Uiso 1 1 calc R
C23A C 0.184(2) -0.4327(13) -0.0917(16) 0.100(6) Uani 1 1 d .
H23A H 0.249896 -0.391261 -0.063363 0.120 Uiso 1 1 calc R

loop_
_atom_site_aniso_label
_atom_site_aniso_U_11
_atom_site_aniso_U_22
_atom_site_aniso_U_33
_atom_site_aniso_U_23
_atom_site_aniso_U_13
_atom_site_aniso_U_12
O1A 0.075(5) 0.066(4) 0.044(4) -0.003(3) 0.031(4) -0.001(4)
O1B 0.069(4) 0.055(4) 0.037(3) -0.006(3) 0.013(3) -0.007(3)
O2B 0.075(5) 0.062(4) 0.065(5) 0.016(4) 0.034(4) 0.008(4)
O3B 0.059(4) 0.095(6) 0.053(4) 0.016(4) 0.026(4) 0.018(4)
O4B 0.092(6) 0.083(5) 0.051(4) -0.016(4) 0.039(4) -0.032(5)
N1B 0.059(5) 0.060(5) 0.046(4) -0.014(4) 0.029(4) -0.008(4)
N2B 0.082(6) 0.053(4) 0.056(5) 0.003(4) 0.041(5) 0.000(4)
C1B 0.072(6) 0.047(4) 0.050(5) -0.002(4) 0.038(5) 0.002(5)
C2B 0.050(5) 0.093(8) 0.033(4) 0.006(5) 0.019(4) 0.000(5)
C3B 0.073(7) 0.058(6) 0.049(6) -0.003(5) 0.022(5) -0.007(5)
C4B 0.065(7) 0.077(7) 0.049(6) -0.016(6) 0.009(5) 0.000(6)
C5B 0.065(6) 0.065(6) 0.056(6) -0.005(5) 0.031(5) -0.001(5)
C6B 0.079(8) 0.061(6) 0.065(7) -0.025(5) 0.031(6) -0.003(6)
C7B 0.075(7) 0.035(4) 0.054(5) -0.002(4) 0.027(5) 0.001(4)
C8B 0.088(8) 0.053(5) 0.053(6) 0.017(5) 0.046(6) 0.019(5)
C9B 0.056(5) 0.054(5) 0.047(5) -0.005(4) 0.021(4) -0.005(4)
C10B 0.071(7) 0.066(7) 0.089(9) -0.008(6) 0.045(7) -0.008(6)
C11B 0.054(6) 0.086(8) 0.050(6) 0.017(6) 0.026(5) 0.011(5)
C12B 0.063(7) 0.141(14) 0.061(7) 0.016(8) 0.030(6) 0.025(8)
C13B 0.089(10) 0.170(18) 0.049(7) -0.013(10) 0.031(7) -0.001(12)
C14B 0.083(9) 0.115(12) 0.083(10) -0.001(9) 0.045(8) 0.010(9)
C15B 0.091(8) 0.057(6) 0.046(6) 0.004(5) 0.024(6) 0.007(6)
C16B 0.073(7) 0.079(7) 0.045(5) 0.020(5) 0.022(5) 0.001(6)
C17B 0.067(6) 0.071(6) 0.036(5) 0.005(4) 0.023(5) 0.007(5)
C18B 0.069(7) 0.079(7) 0.037(5) 0.010(5) 0.018(5) 0.023(6)
C19B 0.071(7) 0.062(6) 0.029(4) 0.003(4) 0.014(5) 0.004(5)
C20B 0.083(8) 0.082(8) 0.062(7) 0.021(6) 0.042(7) 0.026(7)
C21B 0.060(7) 0.147(16) 0.067(9) -0.012(10) 0.008(7) -0.010(9)
C22B 0.083(9) 0.072(7) 0.047(6) -0.001(5) 0.010(6) 0.005(7)
C23B 0.111(11) 0.070(7) 0.039(5) 0.004(5) 0.034(6) 0.001(7)
C24B 0.108(10) 0.062(6) 0.060(7) 0.004(6) 0.043(7) -0.007(7)
O2A 0.074(5) 0.073(5) 0.058(5) -0.015(4) 0.034(4) -0.019(4)
O3A 0.046(4) 0.094(5) 0.056(4) -0.008(4) 0.028(3) -0.009(4)
O4A 0.053(4) 0.139(9) 0.084(7) 0.049(7) 0.026(5) -0.008(5)
N1A 0.048(4) 0.047(4) 0.048(4) -0.002(3) 0.027(4) -0.003(3)
N2A 0.052(4) 0.058(5) 0.056(5) 0.002(4) 0.012(4) 0.008(4)
C1A 0.064(6) 0.052(5) 0.035(4) -0.001(4) 0.023(4) -0.002(4)
C2A 0.061(6) 0.056(5) 0.048(5) -0.002(4) 0.024(5) 0.001(4)
C3A 0.066(6) 0.076(7) 0.051(6) -0.008(5) 0.034(5) -0.005(5)
C4A 0.075(7) 0.061(6) 0.047(5) 0.000(4) 0.031(5) -0.006(5)
C5A 0.058(5) 0.062(5) 0.037(5) 0.003(4) 0.024(4) 0.001(4)
C6A 0.067(6) 0.067(6) 0.047(5) 0.016(5) 0.016(5) -0.004(5)
C7A 0.044(4) 0.051(5) 0.054(6) 0.007(4) 0.014(4) 0.007(4)
C8A 0.052(5) 0.056(5) 0.046(5) -0.006(4) 0.025(4) 0.005(4)
C9A 0.050(5) 0.052(5) 0.039(4) 0.001(4) 0.018(4) 0.003(4)
C10A 0.049(6) 0.089(8) 0.083(9) 0.025(7) 0.029(6) 0.003(6)
C11A 0.044(5) 0.065(6) 0.108(10) 0.036(7) 0.037(6) 0.004(5)
C12A 0.084(9) 0.114(11) 0.046(6) -0.007(7) 0.024(7) 0.019(8)
C13A 0.087(9) 0.111(11) 0.050(6) 0.005(7) 0.031(7) 0.013(8)
C14A 0.074(7) 0.099(9) 0.058(7) 0.022(7) 0.029(6) 0.018(7)
C15A 0.047(4) 0.059(5) 0.043(5) 0.003(4) 0.020(4) 0.000(4)
C16A 0.057(6) 0.067(6) 0.053(6) 0.001(5) 0.004(5) 0.000(5)
C17A 0.051(5) 0.088(7) 0.032(4) 0.011(5) 0.013(4) 0.017(5)
C18A 0.061(6) 0.084(7) 0.038(5) -0.001(5) 0.013(5) 0.016(5)
C19A 0.053(5) 0.062(6) 0.032(4) 0.004(4) 0.011(4) -0.007(4)
C20A 0.123(14) 0.138(15) 0.078(10) 0.029(10) 0.067(10) -0.010(12)
C21A 0.114(12) 0.112(12) 0.062(8) 0.035(9) 0.044(9) 0.017(11)
C22A 0.108(13) 0.101(11) 0.058(8) -0.015(8) 0.009(8) 0.002(10)
C24A 0.055(6) 0.087(8) 0.073(8) -0.022(7) 0.019(6) -0.010(6)
C23A 0.095(11) 0.100(11) 0.064(9) -0.023(9) -0.002(8) 0.009(9)

loop_
_atom_type_symbol
_atom_type_description
_atom_type_scat_dispersion_real
_atom_type_scat_dispersion_imag
_atom_type_scat_source
C C 0.0139 0.0070 'International Tables Vol C Tables 4.2.6.8 and 6.1.1.4'
H H 0.0000 0.0000 'International Tables Vol C Tables 4.2.6.8 and 6.1.1.4'
N N 0.0240 0.0136 'International Tables Vol C Tables 4.2.6.8 and 6.1.1.4'
O O 0.0390 0.0250 'International Tables Vol C Tables 4.2.6.8 and 6.1.1.4'

loop_
_geom_angle_atom_site_label_1
_geom_angle_atom_site_label_2
_geom_angle_atom_site_label_3
_geom_angle
C9B O3B C10B 116.1(10)
C1B N1B C5B 122.8(10)
C1B N1B C8B 122.9(10)
C8B N1B C5B 114.4(9)
C2B N2B H2B 118.4
C17B N2B H2B 118.4
C17B N2B C2B 123.2(10)
O1B C1B N1B 122.8(10)
O1B C1B C2B 126.5(10)
N1B C1B C2B 110.6(10)
N2B C2B C1B 108.7(9)
N2B C2B H2BA 109.0
N2B C2B C3B 109.3(10)
C1B C2B H2BA 109.0
C1B C2B C3B 111.7(9)
C3B C2B H2BA 109.0
C2B C3B H3BA 109.0
C2B C3B H3BB 109.0
C2B C3B C4B 112.8(11)
H3BA C3B H3BB 107.8
C4B C3B H3BA 109.0
C4B C3B H3BB 109.0
C3B C4B H4BA 109.3
C3B C4B H4BB 109.3
C3B C4B C5B 111.8(10)
H4BA C4B H4BB 107.9
C5B C4B H4BA 109.3
C5B C4B H4BB 109.3
N1B C5B C4B 109.0(10)
N1B C5B H5B 109.6
N1B C5B C6B 104.0(9)
C4B C5B H5B 109.6
C6B C5B C4B 114.8(11)
C6B C5B H5B 109.6
C5B C6B H6BA 111.2
C5B C6B H6BB 111.2
C5B C6B C7B 102.6(10)
H6BA C6B H6BB 109.2
C7B C6B H6BA 111.2
C7B C6B H6BB 111.2
C6B C7B H7BA 111.2
C6B C7B H7BB 111.2
H7BA C7B H7BB 109.1
C8B C7B C6B 103.0(8)
C8B C7B H7BA 111.2
C8B C7B H7BB 111.2
N1B C8B C7B 105.0(10)
N1B C8B H8B 110.8
N1B C8B C9B 111.4(9)
C7B C8B H8B 110.8
C7B C8B C9B 108.0(8)
C9B C8B H8B 110.8
O2B C9B O3B 125.7(10)
O2B C9B C8B 124.3(10)
O3B C9B C8B 109.7(9)
O3B C10B H10C 110.4
O3B C10B H10D 110.4
O3B C10B C11B 106.6(10)
H10C C10B H10D 108.6
C11B C10B H10C 110.4
C11B C10B H10D 110.4
C12B C11B C10B 122.7(12)
C12B C11B C16B 117.9(13)
C16B C11B C10B 119.4(11)
C11B C12B H12B 120.2
C11B C12B C13B 119.7(15)
C13B C12B H12B 120.2
C12B C13B H13B 118.6
C14B C13B C12B 122.9(15)
C14B C13B H13B 118.6
C13B C14B H14B 120.8
C13B C14B C15B 118.3(16)
C15B C14B H14B 120.8
C14B C15B H15B 120.0
C14B C15B C16B 120.0(13)
C16B C15B H15B 120.0
C11B C16B H16B 119.6
C15B C16B C11B 120.9(11)
C15B C16B H16B 119.6
O4B C17B N2B 124.2(11)
O4B C17B C18B 121.0(10)
N2B C17B C18B 114.7(11)
C17B C18B H18C 109.6
C17B C18B H18D 109.6
C17B C18B C19B 110.1(9)
H18C C18B H18D 108.2
C19B C18B H18C 109.6
C19B C18B H18D 109.6
C20B C19B C18B 120.4(11)
C24B C19B C18B 120.5(12)
C24B C19B C20B 119.0(12)
C19B C20B H20B 121.3
C21B C20B C19B 117.5(14)
C21B C20B H20B 121.3
C20B C21B H21B 118.0
C22B C21B C20B 124.0(16)
C22B C21B H21B 118.0
C21B C22B H22B 120.6
C23B C22B C21B 118.9(13)
C23B C22B H22B 120.6
C22B C23B H23B 119.2
C22B C23B C24B 121.7(13)
C24B C23B H23B 119.2
C19B C24B C23B 118.8(15)
C19B C24B H24B 120.6
C23B C24B H24B 120.6
C9A O3A C10A 117.5(10)
C1A N1A C5A 125.1(8)
C1A N1A C8A 121.8(8)
C8A N1A C5A 113.1(8)
C2A N2A H2A 118.4
C17A N2A H2A 118.4
C17A N2A C2A 123.1(10)
O1A C1A N1A 123.8(10)
O1A C1A C2A 123.1(10)
N1A C1A C2A 113.1(8)
N2A C2A C1A 110.3(9)
N2A C2A H2AA 107.5
N2A C2A C3A 113.0(9)
C1A C2A H2AA 107.5
C1A C2A C3A 110.9(9)
C3A C2A H2AA 107.5
C2A C3A H3AA 108.7
C2A C3A H3AB 108.7
H3AA C3A H3AB 107.6
C4A C3A C2A 114.4(10)
C4A C3A H3AA 108.7
C4A C3A H3AB 108.7
C3A C4A H4AA 109.0
C3A C4A H4AB 109.0
C3A C4A C5A 113.0(9)
H4AA C4A H4AB 107.8
C5A C4A H4AA 109.0
C5A C4A H4AB 109.0
N1A C5A C4A 105.5(8)
N1A C5A H5A 110.5
N1A C5A C6A 102.9(8)
C4A C5A H5A 110.5
C6A C5A C4A 116.7(10)
C6A C5A H5A 110.5
C5A C6A H6AA 110.7
C5A C6A H6AB 110.7
C5A C6A C7A 105.3(9)
H6AA C6A H6AB 108.8
C7A C6A H6AA 110.7
C7A C6A H6AB 110.7
C6A C7A H7AA 111.1
C6A C7A H7AB 111.1
C6A C7A C8A 103.4(8)
H7AA C7A H7AB 109.0
C8A C7A H7AA 111.1
C8A C7A H7AB 111.1
N1A C8A C7A 103.4(8)
N1A C8A H8A 111.1
N1A C8A C9A 109.9(8)
C7A C8A H8A 111.1
C9A C8A C7A 110.1(9)
C9A C8A H8A 111.1
O2A C9A O3A 123.4(10)
O2A C9A C8A 126.8(10)
O3A C9A C8A 109.8(8)
O3A C10A H10A 110.0
O3A C10A H10B 110.0
O3A C10A C11A 108.5(11)
H10A C10A H10B 108.4
C11A C10A H10A 110.0
C11A C10A H10B 110.0
C12A C11A C10A 118.8(14)
C16A C11A C10A 123.1(14)
C16A C11A C12A 118.0(12)
C11A C12A H12A 118.8
C13A C12A C11A 122.4(14)
C13A C12A H12A 118.8
C12A C13A H13A 120.9
C12A C13A C14A 118.3(13)
C14A C13A H13A 120.9
C13A C14A H14A 120.4
C15A C14A C13A 119.2(12)
C15A C14A H14A 120.4
C14A C15A H15A 119.5
C14A C15A C16A 120.9(11)
C16A C15A H15A 119.5
C11A C16A C15A 121.1(12)
C11A C16A H16A 119.4
C15A C16A H16A 119.4
O4A C17A N2A 123.5(11)
O4A C17A C18A 120.5(11)
N2A C17A C18A 116.0(11)
C17A C18A H18A 109.3
C17A C18A H18B 109.3
H18A C18A H18B 108.0
C19A C18A C17A 111.4(10)
C19A C18A H18A 109.3
C19A C18A H18B 109.3
C20A C19A C18A 125.0(14)
C20A C19A C24A 117.8(14)
C24A C19A C18A 115.7(11)
C19A C20A H20A 121.9
C19A C20A C21A 116.1(18)
C21A C20A H20A 121.9
C20A C21A H21A 120.6
C22A C21A C20A 118.8(16)
C22A C21A H21A 120.6
C21A C22A H22A 117.3
C23A C22A C21A 125.4(16)
C23A C22A H22A 117.3
C19A C24A H24A 117.9
C23A C24A C19A 124.1(18)
C23A C24A H24A 117.9
C22A C23A C24A 117(2)
C22A C23A H23A 121.4
C24A C23A H23A 121.4

loop_
_geom_bond_atom_site_label_1
_geom_bond_atom_site_label_2
_geom_bond_distance
O1A C1A 1.265(13)
O1B C1B 1.206(14)
O2B C9B 1.175(14)
O3B C9B 1.350(14)
O3B C10B 1.490(16)
O4B C17B 1.226(15)
N1B C1B 1.383(13)
N1B C5B 1.450(16)
N1B C8B 1.412(15)
N2B H2B 0.8800
N2B C2B 1.464(15)
N2B C17B 1.322(15)
C1B C2B 1.524(15)
C2B H2BA 1.0000
C2B C3B 1.535(15)
C3B H3BA 0.9900
C3B H3BB 0.9900
C3B C4B 1.541(18)
C4B H4BA 0.9900
C4B H4BB 0.9900
C4B C5B 1.551(18)
C5B H5B 1.0000
C5B C6B 1.534(16)
C6B H6BA 0.9900
C6B H6BB 0.9900
C6B C7B 1.572(19)
C7B H7BA 0.9900
C7B H7BB 0.9900
C7B C8B 1.529(15)
C8B H8B 1.0000
C8B C9B 1.548(15)
C10B H10C 0.9900
C10B H10D 0.9900
C10B C11B 1.496(19)
C11B C12B 1.37(2)
C11B C16B 1.412(18)
C12B H12B 0.9500
C12B C13B 1.39(3)
C13B H13B 0.9500
C13B C14B 1.36(3)
C14B H14B 0.9500
C14B C15B 1.38(2)
C15B H15B 0.9500
C15B C16B 1.392(19)
C16B H16B 0.9500
C17B C18B 1.548(17)
C18B H18C 0.9900
C18B H18D 0.9900
C18B C19B 1.551(14)
C19B C20B 1.40(2)
C19B C24B 1.357(18)
C20B H20B 0.9500
C20B C21B 1.38(2)
C21B H21B 0.9500
C21B C22B 1.31(3)
C22B H22B 0.9500
C22B C23B 1.31(2)
C23B H23B 0.9500
C23B C24B 1.42(2)
C24B H24B 0.9500
O2A C9A 1.176(13)
O3A C9A 1.348(12)
O3A C10A 1.457(15)
O4A C17A 1.214(17)
N1A C1A 1.315(13)
N1A C5A 1.481(13)
N1A C8A 1.462(12)
N2A H2A 0.8800
N2A C2A 1.445(15)
N2A C17A 1.340(15)
C1A C2A 1.510(15)
C2A H2AA 1.0000
C2A C3A 1.530(15)
C3A H3AA 0.9900
C3A H3AB 0.9900
C3A C4A 1.517(18)
C4A H4AA 0.9900
C4A H4AB 0.9900
C4A C5A 1.532(15)
C5A H5A 1.0000
C5A C6A 1.508(16)
C6A H6AA 0.9900
C6A H6AB 0.9900
C6A C7A 1.531(18)
C7A H7AA 0.9900
C7A H7AB 0.9900
C7A C8A 1.542(14)
C8A H8A 1.0000
C8A C9A 1.515(15)
C10A H10A 0.9900
C10A H10B 0.9900
C10A C11A 1.502(17)
C11A C12A 1.42(2)
C11A C16A 1.38(2)
C12A H12A 0.9500
C12A C13A 1.34(2)
C13A H13A 0.9500
C13A C14A 1.46(2)
C14A H14A 0.9500
C14A C15A 1.365(18)
C15A H15A 0.9500
C15A C16A 1.380(16)
C16A H16A 0.9500
C17A C18A 1.517(16)
C18A H18A 0.9900
C18A H18B 0.9900
C18A C19A 1.503(14)
C19A C20A 1.375(18)
C19A C24A 1.398(17)
C20A H20A 0.9500
C20A C21A 1.48(3)
C21A H21A 0.9500
C21A C22A 1.32(3)
C22A H22A 0.9500
C22A C23A 1.30(3)
C24A H24A 0.9500
C24A C23A 1.34(2)
C23A H23A 0.9500

loop_
_geom_hbond_atom_site_label_D
_geom_hbond_atom_site_label_H
_geom_hbond_atom_site_label_A
_geom_hbond_distance_DH
_geom_hbond_distance_HA
_geom_hbond_distance_DA
_geom_hbond_angle_DHA
_geom_hbond_publ_flag
N2B H2B O1A 0.88 2.16 3.011(13) 163.8 yes
N2A H2A O1B 0.88 2.02 2.880(13) 163.8 yes

loop_
_geom_torsion_atom_site_label_1
_geom_torsion_atom_site_label_2
_geom_torsion_atom_site_label_3
_geom_torsion_atom_site_label_4
_geom_torsion
O1A C1A C2A N2A 5.3(14)
O1A C1A C2A C3A 131.3(11)
O1B C1B C2B N2B 9.1(15)
O1B C1B C2B C3B 129.8(12)
O3B C10B C11B C12B 103.1(15)
O3B C10B C11B C16B -78.5(15)
O4B C17B C18B C19B 73.4(15)
N1B C1B C2B N2B -173.5(8)
N1B C1B C2B C3B -52.8(13)
N1B C5B C6B C7B 26.9(12)
N1B C8B C9B O2B -37.4(15)
N1B C8B C9B O3B 147.7(9)
N2B C2B C3B C4B 166.4(10)
N2B C17B C18B C19B -105.7(12)
C1B N1B C5B C4B 47.0(14)
C1B N1B C5B C6B 169.9(10)
C1B N1B C8B C7B 168.6(9)
C1B N1B C8B C9B -74.8(13)
C1B C2B C3B C4B 46.1(14)
C2B N2B C17B O4B 0.8(18)
C2B N2B C17B C18B 179.8(10)
C2B C3B C4B C5B 5.2(15)
C3B C4B C5B N1B -49.5(14)
C3B C4B C5B C6B -165.7(11)
C4B C5B C6B C7B 145.9(10)
C5B N1B C1B O1B -177.8(10)
C5B N1B C1B C2B 4.7(14)
C5B N1B C8B C7B -10.5(12)
C5B N1B C8B C9B 106.2(12)
C5B C6B C7B C8B -32.9(12)
C6B C7B C8B N1B 26.8(11)
C6B C7B C8B C9B -92.1(11)
C7B C8B C9B O2B 77.4(13)
C7B C8B C9B O3B -97.5(11)
C8B N1B C1B O1B 3.3(16)
C8B N1B C1B C2B -174.3(9)
C8B N1B C5B C4B -134.0(10)
C8B N1B C5B C6B -11.1(13)
C9B O3B C10B C11B -94.9(12)
C10B O3B C9B O2B -11.0(16)
C10B O3B C9B C8B 163.9(10)
C10B C11B C12B C13B -177.9(16)
C10B C11B C16B C15B -178.3(12)
C11B C12B C13B C14B -3(3)
C12B C11B C16B C15B 0(2)
C12B C13B C14B C15B -1(3)
C13B C14B C15B C16B 5(3)
C14B C15B C16B C11B -5(2)
C16B C11B C12B C13B 4(2)
C17B N2B C2B C1B -120.5(12)
C17B N2B C2B C3B 117.3(12)
C17B C18B C19B C20B 84.7(15)
C17B C18B C19B C24B -99.4(14)
C18B C19B C20B C21B 176.8(15)
C18B C19B C24B C23B -175.9(12)
C19B C20B C21B C22B -4(3)
C20B C19B C24B C23B 0.0(19)
C20B C21B C22B C23B 7(3)
C21B C22B C23B C24B -5(2)
C22B C23B C24B C19B 2(2)
C24B C19B C20B C21B 1(2)
O3A C10A C11A C12A 102.1(15)
O3A C10A C11A C16A -78.5(15)
O4A C17A C18A C19A 76.3(16)
N1A C1A C2A N2A -175.2(9)
N1A C1A C2A C3A -49.3(12)
N1A C5A C6A C7A 29.1(11)
N1A C8A C9A O2A -37.4(14)
N1A C8A C9A O3A 144.4(9)
N2A C2A C3A C4A 161.4(10)
N2A C17A C18A C19A -102.9(12)
C1A N1A C5A C4A 44.2(13)
C1A N1A C5A C6A 167.0(10)
C1A N1A C8A C7A 171.4(9)
C1A N1A C8A C9A -71.1(11)
C1A C2A C3A C4A 37.0(13)
C2A N2A C17A O4A 3.3(19)
C2A N2A C17A C18A -177.5(10)
C2A C3A C4A C5A 14.0(14)
C3A C4A C5A N1A -51.8(12)
C3A C4A C5A C6A -165.2(10)
C4A C5A C6A C7A 143.9(9)
C5A N1A C1A O1A -173.5(9)
C5A N1A C1A C2A 7.0(13)
C5A N1A C8A C7A -9.3(11)
C5A N1A C8A C9A 108.2(9)
C5A C6A C7A C8A -35.2(11)
C6A C7A C8A N1A 26.8(10)
C6A C7A C8A C9A -90.6(9)
C7A C8A C9A O2A 75.9(13)
C7A C8A C9A O3A -102.3(10)
C8A N1A C1A O1A 5.7(15)
C8A N1A C1A C2A -173.8(9)
C8A N1A C5A C4A -135.1(9)
C8A N1A C5A C6A -12.3(11)
C9A O3A C10A C11A -96.2(14)
C10A O3A C9A O2A -9.4(17)
C10A O3A C9A C8A 168.9(9)
C10A C11A C12A C13A -179.9(15)
C10A C11A C16A C15A 176.7(11)
C11A C12A C13A C14A 2(3)
C12A C11A C16A C15A -3.9(19)
C12A C13A C14A C15A -2(2)
C13A C14A C15A C16A -1(2)
C14A C15A C16A C11A 4.1(19)
C16A C11A C12A C13A 1(2)
C17A N2A C2A C1A -139.4(11)
C17A N2A C2A C3A 95.9(13)
C17A C18A C19A C20A 127.5(16)
C17A C18A C19A C24A -67.0(14)
C18A C19A C20A C21A 172.5(15)
C18A C19A C24A C23A -173.7(15)
C19A C20A C21A C22A -7(3)
C19A C24A C23A C22A 6(3)
C20A C19A C24A C23A -7(2)
C20A C21A C22A C23A 6(3)
C21A C22A C23A C24A -6(3)
C24A C19A C20A C21A 7(3)

loop_
_twin_individual_id
_twin_individual_mass_fraction_refined
1 0.5(9)
2 -0.11(12)
3 0.3(9)
4 0.30(12)
